data_2224620
loop_
_publ_author_name
'Winstead, Angela'
'Hart, Krystal'
'Hijji, Yousef M.'
'Jasinski, Jerry P.'
'Butcher, Ray J.'

_publ_section_title
;
 1-(5-Carboxypentyl)-2,3,3-trimethyl-3<i>H</i>-indol-1-ium bromide
 monohydrate
;
_journal_coeditor_code FL2265
_journal_issue 1
_journal_name_full 'Acta Crystallographica Section E'
_journal_page_first o171
_journal_page_last o172
_journal_paper_doi 10.1107/S1600536809049204
_journal_volume 66
_journal_year 2010
_chemical_formula_iupac 'C17 H24 N O2 +, Br -, H2 O'
_chemical_formula_moiety 'C17 H24 N O2 +, Br -, H2 O'
_chemical_formula_sum 'C17 H26 Br N O3'
_chemical_formula_weight 372.30
_chemical_name_systematic
;
1-(5-Carboxypentyl)-2,3,3-trimethyl-3<i>H</i>-indol-1-ium bromide monohydrate
;
_space_group_IT_number 14
_symmetry_cell_setting monoclinic
_symmetry_space_group_name_Hall '-P 2ybc'
_symmetry_space_group_name_H-M 'P 1 21/c 1'
_atom_sites_solution_hydrogens geom
_atom_sites_solution_primary direct
_atom_sites_solution_secondary difmap
_cell_angle_alpha 90.00
_cell_angle_beta 99.437(2)
_cell_angle_gamma 90.00
_cell_formula_units_Z 4
_cell_length_a 14.4528(3)
_cell_length_b 15.3367(2)
_cell_length_c 8.0810(2)
_cell_measurement_reflns_used 8515
_cell_measurement_temperature 200(2)
_cell_measurement_theta_max 73.4782
_cell_measurement_theta_min 5.5454
_cell_volume 1766.98(6)
_computing_cell_refinement '<i>CrysAlis Pro</i> (Oxford Diffraction, 2007)'
_computing_data_collection '<i>CrysAlis Pro</i> (Oxford Diffraction, 2007)'
_computing_data_reduction '<i>CrysAlis Pro</i> (Oxford Diffraction, 2007)'
_computing_molecular_graphics '<i>SHELXTL</i> (Sheldrick, 2008)'
_computing_publication_material '<i>SHELXTL</i> (Sheldrick, 2008)'
_computing_structure_refinement '<i>SHELXL97</i> (Sheldrick, 2008)'
_computing_structure_solution '<i>SHELXS97</i> (Sheldrick, 2008)'
_diffrn_ambient_temperature 200(2)
_diffrn_detector_area_resol_mean 10.5081
_diffrn_measured_fraction_theta_full 0.997
_diffrn_measured_fraction_theta_max 0.982
_diffrn_measurement_device_type 'Oxford Diffraction Gemini R'
_diffrn_measurement_method '\f and \w scans'
_diffrn_radiation_monochromator graphite
_diffrn_radiation_source 'fine-focus sealed tube'
_diffrn_radiation_type CuK\a
_diffrn_radiation_wavelength 1.54178
_diffrn_reflns_av_R_equivalents 0.0330
_diffrn_reflns_av_sigmaI/netI 0.0217
_diffrn_reflns_limit_h_max 15
_diffrn_reflns_limit_h_min -17
_diffrn_reflns_limit_k_max 19
_diffrn_reflns_limit_k_min -18
_diffrn_reflns_limit_l_max 8
_diffrn_reflns_limit_l_min -10
_diffrn_reflns_number 13155
_diffrn_reflns_theta_full 67.50
_diffrn_reflns_theta_max 73.74
_diffrn_reflns_theta_min 5.77
_diffrn_standards_decay_% <2%
_exptl_absorpt_coefficient_mu 3.267
_exptl_absorpt_correction_T_max 0.676
_exptl_absorpt_correction_T_min 0.296
_exptl_absorpt_correction_type multi-scan
_exptl_absorpt_process_details
;
(CrysAlis RED; Oxford Diffraction, 2007)
;
_exptl_crystal_colour colorless
_exptl_crystal_density_diffrn 1.399
_exptl_crystal_density_method 'not measured'
_exptl_crystal_description needle
_exptl_crystal_F_000 776
_exptl_crystal_size_max 0.55
_exptl_crystal_size_mid 0.18
_exptl_crystal_size_min 0.12
_refine_diff_density_max 0.519
_refine_diff_density_min -0.426
_refine_ls_extinction_method none
_refine_ls_goodness_of_fit_ref 1.057
_refine_ls_hydrogen_treatment mixed
_refine_ls_matrix_type full
_refine_ls_number_parameters 209
_refine_ls_number_reflns 3504
_refine_ls_number_restraints 3
_refine_ls_restrained_S_all 1.056
_refine_ls_R_factor_all 0.0429
_refine_ls_R_factor_gt 0.0365
_refine_ls_shift/su_max 0.001
_refine_ls_shift/su_mean 0.000
_refine_ls_structure_factor_coef Fsqd
_refine_ls_weighting_details 'calc w=1/[\s^2^(Fo^2^)+(0.0518P)^2^+1.5238P] where P=(Fo^2^+2Fc^2^)/3'
_refine_ls_weighting_scheme calc
_refine_ls_wR_factor_gt 0.0946
_refine_ls_wR_factor_ref 0.0977
_reflns_number_gt 3049
_reflns_number_total 3504
_reflns_threshold_expression I>2\s(I)
_cod_data_source_file fl2265.cif
_cod_data_source_block I
_cod_original_sg_symbol_H-M 'P 21/c'
_cod_database_code 2224620
_cod_database_fobs_code 2224620

loop_
_symmetry_equiv_pos_as_xyz
'x, y, z'
'-x, y+1/2, -z+1/2'
'-x, -y, -z'
'x, -y-1/2, z-1/2'

loop_
_atom_site_type_symbol
_atom_site_label
_atom_site_fract_x
_atom_site_fract_y
_atom_site_fract_z
_atom_site_U_iso_or_equiv
_atom_site_adp_type
_atom_site_calc_flag
_atom_site_refinement_flags
_atom_site_occupancy
_atom_site_disorder_assembly
_atom_site_disorder_group
Br Br 0.168343(18) 0.871933(16) 0.50535(3) 0.03689(11) Uani d . 1 . .
O O1 0.5587(2) 0.7918(2) 0.1347(5) 0.0893(10) Uani d . 1 . .
O O2 0.42824(18) 0.81569(14) 0.2331(4) 0.0661(7) Uani d . 1 . .
H H2O 0.3800 0.7873 0.2448 0.079 Uiso calc R 1 . .
O O1W 0.28626(17) 0.7310(2) 0.3254(3) 0.0707(8) Uani d D 1 . .
H H1W1 0.254(3) 0.764(3) 0.372(5) 0.106 Uiso d D 1 . .
H H1W2 0.251(3) 0.714(3) 0.242(4) 0.106 Uiso d D 1 . .
N N1 0.79026(13) 0.52889(12) 0.5047(2) 0.0254(4) Uani d . 1 . .
C C1 0.76946(16) 0.56100(15) 0.6432(3) 0.0279(5) Uani d . 1 . .
C C2 0.68861(18) 0.53476(18) 0.7221(3) 0.0379(6) Uani d . 1 . .
H H2A 0.6566 0.4853 0.6607 0.057 Uiso calc R 1 . .
H H2B 0.6449 0.5838 0.7192 0.057 Uiso calc R 1 . .
H H2C 0.7106 0.5178 0.8389 0.057 Uiso calc R 1 . .
C C3 0.84000(16) 0.63015(14) 0.7139(3) 0.0268(5) Uani d . 1 . .
C C4 0.78975(19) 0.71914(16) 0.7114(3) 0.0367(6) Uani d . 1 . .
H H4A 0.7579 0.7317 0.5972 0.055 Uiso calc R 1 . .
H H4B 0.8359 0.7649 0.7478 0.055 Uiso calc R 1 . .
H H4C 0.7435 0.7173 0.7875 0.055 Uiso calc R 1 . .
C C5 0.88798(19) 0.60805(17) 0.8929(3) 0.0348(5) Uani d . 1 . .
H H5A 0.9155 0.5496 0.8944 0.052 Uiso calc R 1 . .
H H5B 0.8416 0.6097 0.9687 0.052 Uiso calc R 1 . .
H H5C 0.9375 0.6508 0.9297 0.052 Uiso calc R 1 . .
C C6 0.90648(16) 0.62789(13) 0.5885(3) 0.0252(4) Uani d . 1 . .
C C7 0.98805(16) 0.67357(15) 0.5803(3) 0.0301(5) Uani d . 1 . .
H H7A 1.0118 0.7148 0.6643 0.036 Uiso calc R 1 . .
C C8 1.03446(17) 0.65748(16) 0.4452(3) 0.0327(5) Uani d . 1 . .
H H8A 1.0904 0.6886 0.4369 0.039 Uiso calc R 1 . .
C C9 1.00061(17) 0.59686(16) 0.3225(3) 0.0318(5) Uani d . 1 . .
H H9A 1.0338 0.5873 0.2319 0.038 Uiso calc R 1 . .
C C10 0.91882(16) 0.54979(15) 0.3296(3) 0.0281(5) Uani d . 1 . .
H H10A 0.8952 0.5078 0.2470 0.034 Uiso calc R 1 . .
C C11 0.87436(15) 0.56811(14) 0.4644(3) 0.0246(4) Uani d . 1 . .
C C12 0.73635(17) 0.46508(15) 0.3907(3) 0.0320(5) Uani d . 1 . .
H H12A 0.6940 0.4319 0.4522 0.038 Uiso calc R 1 . .
H H12B 0.7800 0.4232 0.3508 0.038 Uiso calc R 1 . .
C C13 0.67861(17) 0.51091(16) 0.2403(3) 0.0339(5) Uani d . 1 . .
H H13A 0.7215 0.5454 0.1823 0.041 Uiso calc R 1 . .
H H13B 0.6488 0.4661 0.1607 0.041 Uiso calc R 1 . .
C C14 0.60247(18) 0.57112(19) 0.2847(3) 0.0391(6) Uani d . 1 . .
H H14A 0.5631 0.5384 0.3527 0.047 Uiso calc R 1 . .
H H14B 0.6323 0.6199 0.3540 0.047 Uiso calc R 1 . .
C C15 0.5405(2) 0.6079(2) 0.1308(4) 0.0553(8) Uani d . 1 . .
H H15A 0.5107 0.5590 0.0617 0.066 Uiso calc R 1 . .
H H15B 0.5800 0.6403 0.0628 0.066 Uiso calc R 1 . .
C C16 0.46391(19) 0.66849(18) 0.1732(4) 0.0430(6) Uani d . 1 . .
H H16A 0.4067 0.6601 0.0888 0.052 Uiso calc R 1 . .
H H16B 0.4486 0.6516 0.2838 0.052 Uiso calc R 1 . .
C C17 0.4896(2) 0.7628(2) 0.1783(4) 0.0492(7) Uani d . 1 . .

loop_
_atom_site_aniso_label
_atom_site_aniso_U_11
_atom_site_aniso_U_22
_atom_site_aniso_U_33
_atom_site_aniso_U_12
_atom_site_aniso_U_13
_atom_site_aniso_U_23
Br 0.04080(17) 0.03133(16) 0.03975(18) -0.00006(10) 0.01018(12) 0.00063(10)
O1 0.0628(16) 0.0726(18) 0.136(3) -0.0271(14) 0.0274(17) -0.0028(18)
O2 0.0607(14) 0.0372(11) 0.097(2) 0.0081(10) 0.0028(13) -0.0153(12)
O1W 0.0458(12) 0.102(2) 0.0635(16) 0.0124(13) 0.0056(11) -0.0374(15)
N1 0.0266(9) 0.0221(8) 0.0263(10) -0.0014(7) 0.0009(7) 0.0013(7)
C1 0.0300(11) 0.0264(11) 0.0259(11) 0.0015(9) 0.0005(9) 0.0053(9)
C2 0.0355(13) 0.0415(14) 0.0380(14) -0.0016(10) 0.0105(11) 0.0069(11)
C3 0.0325(11) 0.0237(11) 0.0238(11) -0.0012(8) 0.0033(9) -0.0004(8)
C4 0.0450(14) 0.0296(12) 0.0366(14) 0.0056(10) 0.0100(11) -0.0002(10)
C5 0.0439(14) 0.0343(12) 0.0244(12) -0.0008(10) 0.0004(10) 0.0014(10)
C6 0.0317(11) 0.0205(10) 0.0225(11) 0.0018(8) 0.0015(9) 0.0015(8)
C7 0.0334(11) 0.0232(11) 0.0319(13) -0.0025(9) 0.0003(9) 0.0005(9)
C8 0.0302(11) 0.0282(11) 0.0394(14) -0.0014(9) 0.0051(10) 0.0082(10)
C9 0.0348(12) 0.0313(12) 0.0306(13) 0.0075(9) 0.0089(10) 0.0065(10)
C10 0.0347(12) 0.0244(11) 0.0239(11) 0.0050(9) 0.0010(9) 0.0006(9)
C11 0.0275(10) 0.0210(10) 0.0243(11) 0.0008(8) 0.0015(8) 0.0045(8)
C12 0.0327(11) 0.0234(11) 0.0374(13) -0.0030(9) -0.0020(10) -0.0040(10)
C13 0.0330(12) 0.0330(12) 0.0332(13) 0.0007(9) -0.0018(10) -0.0069(10)
C14 0.0352(13) 0.0426(14) 0.0381(14) 0.0067(11) 0.0023(11) -0.0017(11)
C15 0.0538(18) 0.0570(18) 0.0493(18) 0.0244(15) -0.0087(14) -0.0133(15)
C16 0.0363(13) 0.0373(14) 0.0526(17) 0.0073(11) -0.0014(12) -0.0026(12)
C17 0.0405(15) 0.0418(15) 0.062(2) -0.0031(12) -0.0019(13) -0.0028(14)

loop_
_atom_type_symbol
_atom_type_description
_atom_type_scat_dispersion_real
_atom_type_scat_dispersion_imag
_atom_type_scat_source
C C 0.0181 0.0091 'International Tables Vol C Tables 4.2.6.8 and 6.1.1.4'
H H 0.0000 0.0000 'International Tables Vol C Tables 4.2.6.8 and 6.1.1.4'
N N 0.0311 0.0180 'International Tables Vol C Tables 4.2.6.8 and 6.1.1.4'
O O 0.0492 0.0322 'International Tables Vol C Tables 4.2.6.8 and 6.1.1.4'
Br Br -0.6763 1.2805 'International Tables Vol C Tables 4.2.6.8 and 6.1.1.4'

loop_
_geom_angle_atom_site_label_1
_geom_angle_atom_site_label_2
_geom_angle_atom_site_label_3
_geom_angle_site_symmetry_1
_geom_angle_site_symmetry_3
_geom_angle
_geom_angle_publ_flag
C17 O2 H2O . . 109.5 ?
H1W1 O1W H1W2 . . 104(3) ?
C1 N1 C11 . . 111.00(19) ?
C1 N1 C12 . . 127.9(2) ?
C11 N1 C12 . . 120.96(19) ?
N1 C1 C2 . . 125.4(2) ?
N1 C1 C3 . . 110.6(2) ?
C2 C1 C3 . . 124.0(2) ?
C1 C2 H2A . . 109.5 ?
C1 C2 H2B . . 109.5 ?
H2A C2 H2B . . 109.5 ?
C1 C2 H2C . . 109.5 ?
H2A C2 H2C . . 109.5 ?
H2B C2 H2C . . 109.5 ?
C6 C3 C1 . . 101.18(18) ?
C6 C3 C5 . . 112.9(2) ?
C1 C3 C5 . . 111.86(19) ?
C6 C3 C4 . . 111.20(19) ?
C1 C3 C4 . . 109.1(2) ?
C5 C3 C4 . . 110.3(2) ?
C3 C4 H4A . . 109.5 ?
C3 C4 H4B . . 109.5 ?
H4A C4 H4B . . 109.5 ?
C3 C4 H4C . . 109.5 ?
H4A C4 H4C . . 109.5 ?
H4B C4 H4C . . 109.5 ?
C3 C5 H5A . . 109.5 ?
C3 C5 H5B . . 109.5 ?
H5A C5 H5B . . 109.5 ?
C3 C5 H5C . . 109.5 ?
H5A C5 H5C . . 109.5 ?
H5B C5 H5C . . 109.5 ?
C11 C6 C7 . . 119.3(2) ?
C11 C6 C3 . . 109.15(19) ?
C7 C6 C3 . . 131.6(2) ?
C6 C7 C8 . . 118.1(2) ?
C6 C7 H7A . . 120.9 ?
C8 C7 H7A . . 120.9 ?
C9 C8 C7 . . 121.3(2) ?
C9 C8 H8A . . 119.4 ?
C7 C8 H8A . . 119.4 ?
C8 C9 C10 . . 121.3(2) ?
C8 C9 H9A . . 119.4 ?
C10 C9 H9A . . 119.4 ?
C11 C10 C9 . . 115.8(2) ?
C11 C10 H10A . . 122.1 ?
C9 C10 H10A . . 122.1 ?
C10 C11 C6 . . 124.3(2) ?
C10 C11 N1 . . 127.7(2) ?
C6 C11 N1 . . 108.0(2) ?
N1 C12 C13 . . 110.80(19) ?
N1 C12 H12A . . 109.5 ?
C13 C12 H12A . . 109.5 ?
N1 C12 H12B . . 109.5 ?
C13 C12 H12B . . 109.5 ?
H12A C12 H12B . . 108.1 ?
C14 C13 C12 . . 114.4(2) ?
C14 C13 H13A . . 108.7 ?
C12 C13 H13A . . 108.7 ?
C14 C13 H13B . . 108.7 ?
C12 C13 H13B . . 108.7 ?
H13A C13 H13B . . 107.6 ?
C15 C14 C13 . . 112.6(2) ?
C15 C14 H14A . . 109.1 ?
C13 C14 H14A . . 109.1 ?
C15 C14 H14B . . 109.1 ?
C13 C14 H14B . . 109.1 ?
H14A C14 H14B . . 107.8 ?
C14 C15 C16 . . 113.2(3) ?
C14 C15 H15A . . 108.9 ?
C16 C15 H15A . . 108.9 ?
C14 C15 H15B . . 108.9 ?
C16 C15 H15B . . 108.9 ?
H15A C15 H15B . . 107.7 ?
C17 C16 C15 . . 114.2(3) ?
C17 C16 H16A . . 108.7 ?
C15 C16 H16A . . 108.7 ?
C17 C16 H16B . . 108.7 ?
C15 C16 H16B . . 108.7 ?
H16A C16 H16B . . 107.6 ?
O1 C17 O2 . . 120.4(3) ?
O1 C17 C16 . . 124.5(3) ?
O2 C17 C16 . . 115.1(3) ?

loop_
_geom_bond_atom_site_label_1
_geom_bond_atom_site_label_2
_geom_bond_site_symmetry_2
_geom_bond_distance
_geom_bond_publ_flag
O1 C17 . 1.198(4) ?
O2 C17 . 1.330(4) ?
O2 H2O . 0.8400 ?
O1W H1W1 . 0.812(19) ?
O1W H1W2 . 0.817(19) ?
N1 C1 . 1.302(3) ?
N1 C11 . 1.440(3) ?
N1 C12 . 1.476(3) ?
C1 C2 . 1.476(3) ?
C1 C3 . 1.516(3) ?
C2 H2A . 0.9800 ?
C2 H2B . 0.9800 ?
C2 H2C . 0.9800 ?
C3 C6 . 1.507(3) ?
C3 C5 . 1.536(3) ?
C3 C4 . 1.545(3) ?
C4 H4A . 0.9800 ?
C4 H4B . 0.9800 ?
C4 H4C . 0.9800 ?
C5 H5A . 0.9800 ?
C5 H5B . 0.9800 ?
C5 H5C . 0.9800 ?
C6 C11 . 1.382(3) ?
C6 C7 . 1.382(3) ?
C7 C8 . 1.394(4) ?
C7 H7A . 0.9500 ?
C8 C9 . 1.389(4) ?
C8 H8A . 0.9500 ?
C9 C10 . 1.394(3) ?
C9 H9A . 0.9500 ?
C10 C11 . 1.381(3) ?
C10 H10A . 0.9500 ?
C12 C13 . 1.528(3) ?
C12 H12A . 0.9900 ?
C12 H12B . 0.9900 ?
C13 C14 . 1.524(3) ?
C13 H13A . 0.9900 ?
C13 H13B . 0.9900 ?
C14 C15 . 1.518(4) ?
C14 H14A . 0.9900 ?
C14 H14B . 0.9900 ?
C15 C16 . 1.526(4) ?
C15 H15A . 0.9900 ?
C15 H15B . 0.9900 ?
C16 C17 . 1.493(4) ?
C16 H16A . 0.9900 ?
C16 H16B . 0.9900 ?

loop_
_geom_hbond_atom_site_label_D
_geom_hbond_atom_site_label_H
_geom_hbond_atom_site_label_A
_geom_hbond_site_symmetry_A
_geom_hbond_distance_DH
_geom_hbond_distance_HA
_geom_hbond_distance_DA
_geom_hbond_angle_DHA
O2 H2O O1W . 0.84 1.82 2.637(4) 165.6
O1W H1W1 Br . 0.812(19) 2.431(19) 3.240(2) 175(5)
O1W H1W2 Br 4_575 0.817(19) 2.47(2) 3.262(3) 165(5)
C4 H4B Cg2 4_576 0.99 2.88 3.828(3) 162

loop_
_geom_torsion_atom_site_label_1
_geom_torsion_atom_site_label_2
_geom_torsion_atom_site_label_3
_geom_torsion_atom_site_label_4
_geom_torsion_site_symmetry_1
_geom_torsion_site_symmetry_2
_geom_torsion_site_symmetry_3
_geom_torsion_site_symmetry_4
_geom_torsion
_geom_torsion_publ_flag
C11 N1 C1 C2 . . . . -179.2(2) ?
C12 N1 C1 C2 . . . . 4.5(4) ?
C11 N1 C1 C3 . . . . 1.0(2) ?
C12 N1 C1 C3 . . . . -175.3(2) ?
N1 C1 C3 C6 . . . . -1.7(2) ?
C2 C1 C3 C6 . . . . 178.4(2) ?
N1 C1 C3 C5 . . . . -122.2(2) ?
C2 C1 C3 C5 . . . . 58.0(3) ?
N1 C1 C3 C4 . . . . 115.6(2) ?
C2 C1 C3 C4 . . . . -64.3(3) ?
C1 C3 C6 C11 . . . . 1.9(2) ?
C5 C3 C6 C11 . . . . 121.6(2) ?
C4 C3 C6 C11 . . . . -113.9(2) ?
C1 C3 C6 C7 . . . . -178.4(2) ?
C5 C3 C6 C7 . . . . -58.7(3) ?
C4 C3 C6 C7 . . . . 65.8(3) ?
C11 C6 C7 C8 . . . . 0.4(3) ?
C3 C6 C7 C8 . . . . -179.3(2) ?
C6 C7 C8 C9 . . . . -0.5(4) ?
C7 C8 C9 C10 . . . . 0.0(4) ?
C8 C9 C10 C11 . . . . 0.5(3) ?
C9 C10 C11 C6 . . . . -0.7(3) ?
C9 C10 C11 N1 . . . . -179.0(2) ?
C7 C6 C11 C10 . . . . 0.2(3) ?
C3 C6 C11 C10 . . . . -180.0(2) ?
C7 C6 C11 N1 . . . . 178.82(19) ?
C3 C6 C11 N1 . . . . -1.4(2) ?
C1 N1 C11 C10 . . . . 178.8(2) ?
C12 N1 C11 C10 . . . . -4.6(3) ?
C1 N1 C11 C6 . . . . 0.3(2) ?
C12 N1 C11 C6 . . . . 176.90(19) ?
C1 N1 C12 C13 . . . . 99.2(3) ?
C11 N1 C12 C13 . . . . -76.8(3) ?
N1 C12 C13 C14 . . . . -64.4(3) ?
C12 C13 C14 C15 . . . . -174.0(2) ?
C13 C14 C15 C16 . . . . -179.9(3) ?
C14 C15 C16 C17 . . . . 94.4(4) ?
C15 C16 C17 O1 . . . . 8.5(5) ?
C15 C16 C17 O2 . . . . -172.8(3) ?

loop_
_cod_related_entry_id
_cod_related_entry_database
_cod_related_entry_code
1 ChemSpider 30655970
